data_7025952
loop_
_publ_author_name
'Coles, Martyn P.'
'Hitchcock, Peter B.'
'Khvostov, Alexei V.'
'Lappert, Michael F.'
'Protchenko, Andrey V.'

_publ_section_title
;
 Crystalline di- or trianionic metal (Al, Sm) beta-diketiminates.
;
_journal_issue 28
_journal_name_full 'Dalton transactions (Cambridge, England : 2003)'
_journal_page_first 6426
_journal_page_last 6433
_journal_paper_doi 10.1039/c0dt00071j
_journal_volume 39
_journal_year 2010
_chemical_compound_source 'synthesis as described'
_chemical_formula_moiety 'C52 H81 N4 Si4 Sm, 0.5(C8), 0.5(C6)'
_chemical_formula_sum 'C59 H81 N4 Si4 Sm'
_chemical_formula_weight 1109.00
_chemical_name_systematic
;
?
;
_space_group_IT_number 14
_symmetry_cell_setting monoclinic
_symmetry_Int_Tables_number 14
_symmetry_space_group_name_Hall '-P 2ybc'
_symmetry_space_group_name_H-M 'P 1 21/c 1'
_atom_sites_solution_hydrogens geom
_atom_sites_solution_primary direct
_atom_sites_solution_secondary difmap
_audit_conform_dict_location ftp://ftp.iucr.org/pub/cif_core.dic
_audit_conform_dict_name cif_core.dic
_audit_conform_dict_version 2.3
_audit_creation_date 2010-02-24T11:18:47-00:00
_audit_creation_method 'WinGX routine CIF_UPDATE'
_cell_angle_alpha 90
_cell_angle_beta 104.300(2)
_cell_angle_gamma 90
_cell_formula_units_Z 4
_cell_length_a 16.0256(6)
_cell_length_b 18.5440(9)
_cell_length_c 20.9627(7)
_cell_measurement_reflns_used 45938
_cell_measurement_temperature 173(2)
_cell_measurement_theta_max 22.986
_cell_measurement_theta_min 3.705
_cell_measurement_wavelength 0.71073
_cell_volume 6036.6(4)
_computing_cell_refinement 'HKL Scalepack (Otwinowski & Minor 1997)'
_computing_data_reduction 'HKL Denzo and Scalepack (Otwinowski & Minor 1997)'
_computing_molecular_graphics 'Ortep-3 for Windows (Farrugia, 1997)'
_computing_publication_material 'WinGX publication routines (Farrugia, 1999)'
_computing_structure_refinement 'SHELXL-97 (Sheldrick, 1997)'
_computing_structure_solution 'SHELXS-97 (Sheldrick, 1997)'
_diffrn_ambient_temperature 173(2)
_diffrn_measured_fraction_theta_full 0.991
_diffrn_measured_fraction_theta_max 0.991
_diffrn_measurement_device KappaCCD
_diffrn_measurement_method CCD
_diffrn_radiation_monochromator graphite
_diffrn_radiation_probe x-ray
_diffrn_radiation_type MoK\a
_diffrn_radiation_wavelength 0.71073
_diffrn_reflns_av_R_equivalents 0.0577
_diffrn_reflns_av_unetI/netI 0.0482
_diffrn_reflns_limit_h_max 17
_diffrn_reflns_limit_h_min -17
_diffrn_reflns_limit_k_max 20
_diffrn_reflns_limit_k_min 0
_diffrn_reflns_limit_l_max 22
_diffrn_reflns_limit_l_min 0
_diffrn_reflns_number 27143
_diffrn_reflns_theta_full 23
_diffrn_reflns_theta_max 23
_diffrn_reflns_theta_min 3.73
_exptl_absorpt_coefficient_mu 1.085
_exptl_absorpt_correction_T_max 0.840
_exptl_absorpt_correction_T_min 0.686
_exptl_absorpt_correction_type multi-scan
_exptl_absorpt_process_details
;
[c.f. r.h. blessing, acta cryst. (1995), a51, 33-38]
;
_exptl_crystal_colour Black
_exptl_crystal_density_diffrn 1.220
_exptl_crystal_density_method 'not measured'
_exptl_crystal_description Prism
_exptl_crystal_F_000 2160
_exptl_crystal_size_max 0.4
_exptl_crystal_size_mid 0.2
_exptl_crystal_size_min 0.2
_refine_diff_density_max 0.661
_refine_diff_density_min -1.095
_refine_diff_density_rms 0.073
_refine_ls_extinction_method none
_refine_ls_goodness_of_fit_ref 1.056
_refine_ls_hydrogen_treatment constr
_refine_ls_matrix_type full
_refine_ls_number_parameters 578
_refine_ls_number_reflns 8331
_refine_ls_number_restraints 0
_refine_ls_restrained_S_all 1.056
_refine_ls_R_factor_all 0.057
_refine_ls_R_factor_gt 0.041
_refine_ls_shift/su_max 0.001
_refine_ls_shift/su_mean 0
_refine_ls_structure_factor_coef Fsqd
_refine_ls_weighting_details 'calc w=1/[\s^2^(Fo^2^)+(0.0280P)^2^+12.4551P] where P=(Fo^2^+2Fc^2^)/3'
_refine_ls_weighting_scheme calc
_refine_ls_wR_factor_gt 0.0913
_refine_ls_wR_factor_ref 0.1005
_reflns_number_gt 6791
_reflns_number_total 8331
_reflns_threshold_expression >2sigma(I)
_cod_data_source_file c0dt00071j.txt
_cod_data_source_block (6)-may1101
_cod_database_code 7025952

loop_
_symmetry_equiv_pos_as_xyz
'x, y, z'
'-x, y+1/2, -z+1/2'
'-x, -y, -z'
'x, -y-1/2, z-1/2'

loop_
_atom_site_label
_atom_site_type_symbol
_atom_site_fract_x
_atom_site_fract_y
_atom_site_fract_z
_atom_site_U_iso_or_equiv
_atom_site_adp_type
_atom_site_occupancy
_atom_site_symmetry_multiplicity
_atom_site_calc_flag
_atom_site_refinement_flags
_atom_site_disorder_assembly
_atom_site_disorder_group
Sm Sm 0.255391(14) 0.348793(14) 0.262677(12) 0.04062(10) Uani 1 1 d . A 1
Si1 Si 0.04335(9) 0.27105(8) 0.28869(7) 0.0514(4) Uani 1 1 d . A 1
Si2 Si 0.31387(7) 0.38725(7) 0.43752(6) 0.0388(3) Uani 1 1 d . A 1
Si3 Si 0.18802(8) 0.35747(8) 0.07534(6) 0.0460(3) Uani 1 1 d . A 1
Si4 Si 0.39420(9) 0.22989(8) 0.24432(8) 0.0553(4) Uani 1 1 d . A 1
N1 N 0.1109(2) 0.3418(2) 0.27809(17) 0.0406(9) Uani 1 1 d . A 1
N2 N 0.2662(2) 0.4207(2) 0.36055(16) 0.0350(9) Uani 1 1 d . A 1
N3 N 0.2351(2) 0.3888(2) 0.15350(17) 0.0409(9) Uani 1 1 d . A 1
N4 N 0.3918(2) 0.3239(2) 0.24363(19) 0.0466(10) Uani 1 1 d . A 1
C1 C 0.0921(3) 0.4097(3) 0.2615(2) 0.0385(11) Uani 1 1 d . A 1
C2 C 0.1495(2) 0.4693(3) 0.2775(2) 0.0357(10) Uani 1 1 d . A 1
H2 H 0.1368 0.5092 0.2482 0.043 Uiso 1 1 calc R A 1
C3 C 0.2229(3) 0.4776(3) 0.3308(2) 0.0358(11) Uani 1 1 d . A 1
C4 C 0.1012(4) 0.2228(3) 0.3641(3) 0.0778(19) Uani 1 1 d . A 1
H4A H 0.1566 0.2053 0.3583 0.117 Uiso 1 1 calc R A 1
H4B H 0.0665 0.1819 0.372 0.117 Uiso 1 1 calc R A 1
H4C H 0.1113 0.2558 0.4017 0.117 Uiso 1 1 calc R A 1
C5 C 0.0272(4) 0.2045(3) 0.2203(3) 0.0670(16) Uani 1 1 d . A 1
H5A H -0.0066 0.1637 0.2299 0.101 Uiso 1 1 calc R A 1
H5B H 0.0833 0.1873 0.2158 0.101 Uiso 1 1 calc R A 1
H5C H -0.0037 0.2275 0.1791 0.101 Uiso 1 1 calc R A 1
C6 C -0.0626(3) 0.3022(4) 0.3006(3) 0.0738(18) Uani 1 1 d . A 1
H6A H -0.0949 0.2607 0.311 0.111 Uiso 1 1 calc R A 1
H6B H -0.0956 0.3253 0.2601 0.111 Uiso 1 1 calc R A 1
H6C H -0.053 0.3369 0.3369 0.111 Uiso 1 1 calc R A 1
C7 C 0.0057(3) 0.4298(3) 0.2171(2) 0.0431(12) Uani 1 1 d . A 1
C8 C -0.0407(3) 0.4885(3) 0.2303(3) 0.0561(14) Uani 1 1 d . A 1
H8 H -0.0185 0.5169 0.2684 0.067 Uiso 1 1 calc R A 1
C9 C -0.1201(3) 0.5061(4) 0.1879(3) 0.0708(18) Uani 1 1 d . A 1
H9 H -0.1519 0.546 0.1978 0.085 Uiso 1 1 calc R A 1
C10 C -0.1527(3) 0.4659(4) 0.1316(3) 0.0719(19) Uani 1 1 d . A 1
C11 C -0.1062(4) 0.4085(4) 0.1186(3) 0.0710(18) Uani 1 1 d . A 1
H11 H -0.1279 0.3809 0.0798 0.085 Uiso 1 1 calc R A 1
C12 C -0.0281(3) 0.3894(3) 0.1604(2) 0.0559(14) Uani 1 1 d . A 1
H12 H 0.0025 0.3488 0.1506 0.067 Uiso 1 1 calc R A 1
C13 C -0.2389(4) 0.4860(5) 0.0860(4) 0.114(3) Uani 1 1 d . A 1
H13A H -0.2793 0.4457 0.0834 0.171 Uiso 0.5 1 calc PR A 1
H13B H -0.2312 0.4964 0.042 0.171 Uiso 0.5 1 calc PR A 1
H13C H -0.262 0.5287 0.1033 0.171 Uiso 0.5 1 calc PR A 1
H13D H -0.2357 0.5349 0.0691 0.171 Uiso 0.5 1 calc PR A 1
H13E H -0.2838 0.4842 0.1105 0.171 Uiso 0.5 1 calc PR A 1
H13F H -0.253 0.4519 0.0492 0.171 Uiso 0.5 1 calc PR A 1
C14 C 0.2526(3) 0.5548(3) 0.3529(2) 0.0369(11) Uani 1 1 d . A 1
C15 C 0.2074(3) 0.6143(3) 0.3044(2) 0.0465(12) Uani 1 1 d . A 1
H15A H 0.2194 0.6064 0.2608 0.056 Uiso 1 1 calc R A 1
H15B H 0.1444 0.6114 0.2989 0.056 Uiso 1 1 calc R A 1
C16 C 0.2401(3) 0.6900(3) 0.3306(3) 0.0576(14) Uani 1 1 d . A 1
H16 H 0.2108 0.7276 0.2986 0.069 Uiso 1 1 calc R A 1
C17 C 0.2186(4) 0.7022(3) 0.3966(3) 0.0624(15) Uani 1 1 d . A 1
H17A H 0.1555 0.6999 0.391 0.075 Uiso 1 1 calc R A 1
H17B H 0.2386 0.7506 0.4137 0.075 Uiso 1 1 calc R A 1
C18 C 0.2628(3) 0.6443(3) 0.4457(2) 0.0506(13) Uani 1 1 d . A 1
H18 H 0.2488 0.6523 0.4891 0.061 Uiso 1 1 calc R A 1
C19 C 0.2312(3) 0.5698(3) 0.4193(2) 0.0445(12) Uani 1 1 d . A 1
H19A H 0.1682 0.5667 0.4137 0.053 Uiso 1 1 calc R A 1
H19B H 0.2587 0.5326 0.4515 0.053 Uiso 1 1 calc R A 1
C20 C 0.3505(3) 0.5626(3) 0.3612(2) 0.0396(11) Uani 1 1 d . A 1
H20A H 0.381 0.5253 0.392 0.048 Uiso 1 1 calc R A 1
H20B H 0.3642 0.555 0.3181 0.048 Uiso 1 1 calc R A 1
C21 C 0.3817(3) 0.6374(3) 0.3876(2) 0.0496(13) Uani 1 1 d . A 1
H21 H 0.4454 0.6407 0.3934 0.06 Uiso 1 1 calc R A 1
C22 C 0.3602(3) 0.6497(3) 0.4542(2) 0.0499(12) Uani 1 1 d . A 1
H22A H 0.3897 0.613 0.4862 0.06 Uiso 1 1 calc R A 1
H22B H 0.3807 0.6979 0.4715 0.06 Uiso 1 1 calc R A 1
C23 C 0.3373(3) 0.6950(3) 0.3389(3) 0.0586(14) Uani 1 1 d . A 1
H23A H 0.3512 0.6875 0.2959 0.07 Uiso 1 1 calc R A 1
H23B H 0.3581 0.7434 0.3554 0.07 Uiso 1 1 calc R A 1
C24 C 0.3545(3) 0.2964(3) 0.4222(3) 0.0572(14) Uani 1 1 d . A 1
H24A H 0.3761 0.2714 0.4642 0.086 Uiso 1 1 calc R A 1
H24B H 0.4013 0.3017 0.4 0.086 Uiso 1 1 calc R A 1
H24C H 0.3076 0.2684 0.3943 0.086 Uiso 1 1 calc R A 1
C25 C 0.2305(3) 0.3793(3) 0.4848(2) 0.0564(14) Uani 1 1 d . A 1
H25A H 0.2553 0.3558 0.5271 0.085 Uiso 1 1 calc R A 1
H25B H 0.1823 0.3503 0.4597 0.085 Uiso 1 1 calc R A 1
H25C H 0.2098 0.4274 0.4925 0.085 Uiso 1 1 calc R A 1
C26 C 0.4089(3) 0.4345(3) 0.4908(2) 0.0517(13) Uani 1 1 d . A 1
H26A H 0.4548 0.4378 0.4675 0.078 Uiso 1 1 calc R A 1
H26B H 0.4297 0.4073 0.5317 0.078 Uiso 1 1 calc R A 1
H26C H 0.3919 0.4831 0.501 0.078 Uiso 1 1 calc R A 1
C27 C 0.2853(3) 0.4481(3) 0.1686(2) 0.0370(11) Uani 1 1 d . A 1
C28 C 0.3657(3) 0.4488(3) 0.2151(2) 0.0399(11) Uani 1 1 d . A 1
H28 H 0.3855 0.4949 0.2321 0.048 Uiso 1 1 calc R A 1
C29 C 0.4218(3) 0.3893(3) 0.2404(2) 0.0424(11) Uani 1 1 d . A 1
C30 C 0.2755(3) 0.3498(3) 0.0317(3) 0.0630(15) Uani 1 1 d . A 1
H30A H 0.2959 0.3981 0.0239 0.095 Uiso 1 1 calc R A 1
H30B H 0.2535 0.3254 -0.0106 0.095 Uiso 1 1 calc R A 1
H30C H 0.3233 0.3219 0.0586 0.095 Uiso 1 1 calc R A 1
C31 C 0.1432(4) 0.2669(3) 0.0862(3) 0.0651(16) Uani 1 1 d . A 1
H31A H 0.1889 0.2363 0.1123 0.098 Uiso 1 1 calc R A 1
H31B H 0.1201 0.2448 0.043 0.098 Uiso 1 1 calc R A 1
H31C H 0.0971 0.272 0.109 0.098 Uiso 1 1 calc R A 1
C32 C 0.0991(3) 0.4110(3) 0.0214(2) 0.0647(16) Uani 1 1 d . A 1
H32A H 0.0786 0.3863 -0.0209 0.097 Uiso 1 1 calc R A 1
H32B H 0.1204 0.459 0.014 0.097 Uiso 1 1 calc R A 1
H32C H 0.0515 0.4157 0.0428 0.097 Uiso 1 1 calc R A 1
C33 C 0.2532(3) 0.5190(3) 0.1382(2) 0.0398(11) Uani 1 1 d . A 1
C34 C 0.1659(3) 0.5360(3) 0.1257(2) 0.0416(11) Uani 1 1 d . A 1
H34 H 0.1274 0.5018 0.1364 0.05 Uiso 1 1 calc R A 1
C35 C 0.1340(3) 0.6008(3) 0.0984(2) 0.0453(12) Uani 1 1 d . A 1
H35 H 0.0741 0.6104 0.0909 0.054 Uiso 1 1 calc R A 1
C36 C 0.1874(3) 0.6523(3) 0.0814(2) 0.0523(13) Uani 1 1 d . A 1
C37 C 0.2738(4) 0.6363(3) 0.0936(3) 0.0638(16) Uani 1 1 d . A 1
H37 H 0.3118 0.6706 0.0823 0.077 Uiso 1 1 calc R A 1
C38 C 0.3070(3) 0.5715(3) 0.1218(2) 0.0518(13) Uani 1 1 d . A 1
H38 H 0.3671 0.5626 0.1301 0.062 Uiso 1 1 calc R A 1
C39 C 0.1513(4) 0.7229(3) 0.0501(3) 0.0742(18) Uani 1 1 d . A 1
H39A H 0.1236 0.7489 0.08 0.111 Uiso 0.5 1 calc PR A 1
H39B H 0.1088 0.7132 0.0086 0.111 Uiso 0.5 1 calc PR A 1
H39C H 0.1981 0.7523 0.0414 0.111 Uiso 0.5 1 calc PR A 1
H39D H 0.1634 0.7274 0.0067 0.111 Uiso 0.5 1 calc PR A 1
H39E H 0.1782 0.7631 0.0781 0.111 Uiso 0.5 1 calc PR A 1
H39F H 0.0889 0.724 0.0452 0.111 Uiso 0.5 1 calc PR A 1
C40 C 0.5194(3) 0.4060(3) 0.2660(2) 0.0402(11) Uani 1 1 d . A 1
C41 C 0.5441(4) 0.4852(4) 0.2576(4) 0.093(2) Uani 1 1 d . A 1
H41A H 0.5128 0.5171 0.2816 0.111 Uiso 1 1 calc R A 1
H41B H 0.5271 0.4984 0.2104 0.111 Uiso 1 1 calc R A 1
C42 C 0.6437(4) 0.4965(4) 0.2848(4) 0.088(2) Uani 1 1 d . A 1
H42 H 0.6592 0.5478 0.2789 0.105 Uiso 1 1 calc R A 1
C43 C 0.6873(4) 0.4484(5) 0.2470(3) 0.099(3) Uani 1 1 d . A 1
H43A H 0.6686 0.4609 0.1997 0.118 Uiso 1 1 calc R A 1
H43B H 0.7503 0.4561 0.2615 0.118 Uiso 1 1 calc R A 1
C44 C 0.6682(4) 0.3718(5) 0.2556(5) 0.097(3) Uani 1 1 d . A 1
H44 H 0.7003 0.3408 0.2307 0.116 Uiso 1 1 calc R A 1
C45 C 0.5696(3) 0.3591(4) 0.2298(4) 0.091(2) Uani 1 1 d . A 1
H45A H 0.5519 0.3701 0.1822 0.109 Uiso 1 1 calc R A 1
H45B H 0.5564 0.3078 0.2358 0.109 Uiso 1 1 calc R A 1
C46 C 0.5462(4) 0.3911(6) 0.3388(3) 0.108(3) Uani 1 1 d . A 1
H46A H 0.5294 0.3414 0.3475 0.13 Uiso 1 1 calc R A 1
H46B H 0.5163 0.4249 0.3623 0.13 Uiso 1 1 calc R A 1
C47 C 0.6468(5) 0.4002(8) 0.3653(3) 0.126(4) Uani 1 1 d . A 1
H47 H 0.6653 0.3882 0.4132 0.151 Uiso 1 1 calc R A 1
C48 C 0.6906(4) 0.3512(5) 0.3260(6) 0.128(4) Uani 1 1 d . A 1
H48A H 0.7538 0.3541 0.3436 0.154 Uiso 1 1 calc R A 1
H48B H 0.6727 0.3007 0.3304 0.154 Uiso 1 1 calc R A 1
C49 C 0.6665(5) 0.4776(6) 0.3537(4) 0.116(3) Uani 1 1 d . A 1
H49A H 0.6346 0.5091 0.3775 0.139 Uiso 1 1 calc R A 1
H49B H 0.7288 0.4864 0.3718 0.139 Uiso 1 1 calc R A 1
C50 C 0.4069(4) 0.2014(3) 0.1618(3) 0.0710(17) Uani 1 1 d . A 1
H50A H 0.3638 0.2261 0.1273 0.106 Uiso 1 1 calc R A 1
H50B H 0.3986 0.1491 0.1569 0.106 Uiso 1 1 calc R A 1
H50C H 0.4647 0.214 0.1578 0.106 Uiso 1 1 calc R A 1
C51 C 0.4838(4) 0.1878(4) 0.3083(3) 0.084(2) Uani 1 1 d . A 1
H51A H 0.4763 0.1353 0.3077 0.127 Uiso 1 1 calc R A 1
H51B H 0.4829 0.2065 0.3518 0.127 Uiso 1 1 calc R A 1
H51C H 0.5392 0.1995 0.2988 0.127 Uiso 1 1 calc R A 1
C52 C 0.2888(3) 0.2103(3) 0.2595(3) 0.0639(15) Uani 1 1 d . A 1
H52A H 0.2922 0.1855 0.3019 0.077 Uiso 1 1 calc R A 1
H52B H 0.2494 0.1844 0.2228 0.077 Uiso 1 1 calc R A 1
C53 C 0.4694(7) 0.8415(6) 0.4762(5) 0.145(4) Uiso 1 1 d . B 2
C54 C 0.4977(9) 0.9084(8) 0.5188(7) 0.185(5) Uiso 1 1 d . B 2
C55 C 0.4939(9) 0.9678(9) 0.4719(7) 0.200(6) Uiso 1 1 d . . 2
C58 C -0.0520(14) 0.5662(16) 0.4129(12) 0.306(11) Uiso 1 1 d . C 2
C56 C 0.0358(13) 0.5277(14) 0.5191(14) 0.276(10) Uiso 1 1 d . . 2
C57 C 0.0179(14) 0.6019(15) 0.4905(11) 0.288(9) Uiso 1 1 d . C 2
C59 C -0.0385(16) 0.4909(18) 0.4211(15) 0.337(13) Uiso 1 1 d . . 2

loop_
_atom_site_aniso_label
_atom_site_aniso_U_11
_atom_site_aniso_U_22
_atom_site_aniso_U_33
_atom_site_aniso_U_23
_atom_site_aniso_U_13
_atom_site_aniso_U_12
Sm 0.03187(14) 0.04731(17) 0.04062(15) -0.00110(12) 0.00504(10) 0.00031(11)
Si1 0.0411(7) 0.0572(10) 0.0513(8) 0.0083(7) 0.0029(6) -0.0151(7)
Si2 0.0305(6) 0.0458(8) 0.0367(7) 0.0081(6) 0.0019(5) 0.0013(6)
Si3 0.0408(7) 0.0557(10) 0.0388(7) -0.0097(6) 0.0044(6) -0.0025(6)
Si4 0.0479(8) 0.0410(9) 0.0747(10) 0.0000(7) 0.0108(7) 0.0089(7)
N1 0.0325(19) 0.045(3) 0.042(2) 0.0059(18) 0.0040(16) -0.0049(18)
N2 0.0284(18) 0.039(2) 0.0339(19) 0.0058(17) 0.0006(15) 0.0005(16)
N3 0.038(2) 0.040(2) 0.043(2) -0.0040(18) 0.0067(17) -0.0055(18)
N4 0.041(2) 0.042(3) 0.054(2) 0.0026(19) 0.0069(19) 0.0044(19)
C1 0.028(2) 0.051(3) 0.036(2) -0.001(2) 0.0075(19) 0.000(2)
C2 0.028(2) 0.044(3) 0.032(2) 0.005(2) 0.0028(19) -0.004(2)
C3 0.028(2) 0.049(3) 0.030(2) 0.003(2) 0.0076(19) 0.000(2)
C4 0.079(4) 0.069(4) 0.078(4) 0.027(3) 0.004(3) -0.031(3)
C5 0.056(3) 0.065(4) 0.074(4) -0.004(3) 0.004(3) -0.020(3)
C6 0.055(3) 0.089(5) 0.081(4) 0.005(4) 0.025(3) -0.024(3)
C7 0.029(2) 0.053(3) 0.044(3) 0.014(2) 0.003(2) -0.001(2)
C8 0.035(3) 0.059(4) 0.068(4) 0.011(3) 0.001(2) -0.001(3)
C9 0.035(3) 0.075(5) 0.099(5) 0.030(4) 0.011(3) 0.012(3)
C10 0.032(3) 0.105(6) 0.069(4) 0.036(4) -0.006(3) -0.009(3)
C11 0.047(3) 0.109(6) 0.048(3) 0.011(3) -0.006(3) -0.018(4)
C12 0.043(3) 0.070(4) 0.047(3) 0.004(3) -0.002(2) -0.006(3)
C13 0.040(3) 0.196(9) 0.094(5) 0.066(6) -0.008(3) 0.006(4)
C14 0.031(2) 0.042(3) 0.034(2) 0.004(2) 0.0013(19) 0.003(2)
C15 0.046(3) 0.042(3) 0.044(3) 0.005(2) -0.004(2) 0.004(2)
C16 0.064(3) 0.042(3) 0.053(3) 0.006(2) -0.010(3) 0.008(3)
C17 0.059(3) 0.050(4) 0.066(4) -0.011(3) -0.008(3) 0.017(3)
C18 0.049(3) 0.054(3) 0.044(3) -0.007(2) 0.003(2) 0.014(3)
C19 0.034(2) 0.053(3) 0.045(3) -0.001(2) 0.006(2) 0.007(2)
C20 0.034(2) 0.043(3) 0.042(3) 0.004(2) 0.011(2) 0.002(2)
C21 0.041(3) 0.050(3) 0.051(3) 0.004(2) 0.000(2) -0.005(2)
C22 0.051(3) 0.045(3) 0.045(3) -0.005(2) -0.004(2) 0.000(2)
C23 0.071(4) 0.042(3) 0.053(3) 0.004(2) -0.002(3) -0.009(3)
C24 0.062(3) 0.045(3) 0.060(3) 0.011(3) 0.007(3) 0.009(3)
C25 0.047(3) 0.071(4) 0.051(3) 0.012(3) 0.012(2) 0.000(3)
C26 0.037(3) 0.060(4) 0.049(3) 0.011(2) -0.006(2) 0.000(2)
C27 0.037(2) 0.044(3) 0.030(2) 0.000(2) 0.010(2) 0.006(2)
C28 0.037(2) 0.042(3) 0.041(3) -0.003(2) 0.009(2) 0.000(2)
C29 0.042(3) 0.048(3) 0.036(3) -0.003(2) 0.008(2) 0.003(2)
C30 0.057(3) 0.083(5) 0.050(3) -0.010(3) 0.015(3) 0.002(3)
C31 0.061(3) 0.063(4) 0.069(4) -0.016(3) 0.013(3) -0.015(3)
C32 0.053(3) 0.085(5) 0.047(3) -0.017(3) -0.004(3) 0.006(3)
C33 0.037(2) 0.049(3) 0.031(2) -0.002(2) 0.003(2) -0.006(2)
C34 0.045(3) 0.044(3) 0.033(2) 0.005(2) 0.005(2) -0.001(2)
C35 0.048(3) 0.053(3) 0.032(2) 0.002(2) 0.003(2) 0.006(2)
C36 0.063(3) 0.047(3) 0.043(3) 0.009(2) 0.007(2) 0.001(3)
C37 0.065(4) 0.059(4) 0.066(4) 0.017(3) 0.014(3) -0.015(3)
C38 0.043(3) 0.054(4) 0.057(3) 0.009(3) 0.009(2) -0.006(3)
C39 0.095(5) 0.056(4) 0.069(4) 0.020(3) 0.012(3) 0.002(3)
C40 0.030(2) 0.048(3) 0.041(3) -0.005(2) 0.005(2) 0.002(2)
C41 0.046(3) 0.071(5) 0.147(7) -0.004(4) -0.004(4) -0.011(3)
C42 0.057(4) 0.070(5) 0.125(7) -0.014(4) 0.003(4) -0.004(3)
C43 0.068(4) 0.151(8) 0.079(5) -0.015(5) 0.021(4) -0.051(5)
C44 0.051(4) 0.095(6) 0.143(7) -0.057(5) 0.021(4) 0.009(4)
C45 0.044(3) 0.099(6) 0.132(6) -0.060(5) 0.027(4) -0.006(3)
C46 0.040(3) 0.226(10) 0.054(4) 0.009(5) 0.005(3) -0.007(4)
C47 0.063(5) 0.255(13) 0.047(4) 0.032(6) -0.009(3) -0.022(7)
C48 0.036(4) 0.118(8) 0.223(11) 0.069(7) 0.018(5) 0.011(4)
C49 0.059(4) 0.184(10) 0.102(6) -0.073(7) 0.016(4) -0.008(5)
C50 0.067(4) 0.056(4) 0.091(4) -0.021(3) 0.021(3) 0.002(3)
C51 0.075(4) 0.063(4) 0.109(5) 0.017(4) 0.011(4) 0.021(3)
C52 0.057(3) 0.059(4) 0.073(4) 0.015(3) 0.012(3) -0.003(3)

loop_
_atom_type_symbol
_atom_type_description
_atom_type_scat_dispersion_real
_atom_type_scat_dispersion_imag
_atom_type_scat_source
C C 0.0033 0.0016 'International Tables Vol C Tables 4.2.6.8 and 6.1.1.4'
H H 0 0 'International Tables Vol C Tables 4.2.6.8 and 6.1.1.4'
N N 0.0061 0.0033 'International Tables Vol C Tables 4.2.6.8 and 6.1.1.4'
Si Si 0.0817 0.0704 'International Tables Vol C Tables 4.2.6.8 and 6.1.1.4'
Sm Sm -0.1638 3.4418 'International Tables Vol C Tables 4.2.6.8 and 6.1.1.4'

loop_
_geom_angle_atom_site_label_1
_geom_angle_atom_site_label_2
_geom_angle_atom_site_label_3
_geom_angle
_geom_angle_site_symmetry_1
_geom_angle_site_symmetry_3
N3 Sm N4 78.96(13) . .
N3 Sm N2 128.05(13) . .
N4 Sm N2 112.10(12) . .
N3 Sm N1 103.89(12) . .
N4 Sm N1 165.47(14) . .
N2 Sm N1 77.67(12) . .
N3 Sm C52 105.29(16) . .
N4 Sm C52 66.54(16) . .
N2 Sm C52 126.03(15) . .
N1 Sm C52 99.11(15) . .
N3 Sm C27 28.50(12) . .
N4 Sm C27 71.70(13) . .
N2 Sm C27 104.13(12) . .
N1 Sm C27 117.48(12) . .
C52 Sm C27 123.31(15) . .
N3 Sm C1 87.73(13) . .
N4 Sm C1 164.50(14) . .
N2 Sm C1 70.19(12) . .
N1 Sm C1 27.61(13) . .
C52 Sm C1 125.49(15) . .
C27 Sm C1 92.82(13) . .
N3 Sm C2 85.21(13) . .
N4 Sm C2 140.11(13) . .
N2 Sm C2 53.03(11) . .
N1 Sm C2 54.29(13) . .
C52 Sm C2 153.34(14) . .
C27 Sm C2 76.96(12) . .
C1 Sm C2 28.86(12) . .
N3 Sm C3 102.82(13) . .
N4 Sm C3 122.08(13) . .
N2 Sm C3 27.13(11) . .
N1 Sm C3 71.58(12) . .
C52 Sm C3 151.79(15) . .
C27 Sm C3 83.61(12) . .
C1 Sm C3 53.11(12) . .
C2 Sm C3 28.47(11) . .
N3 Sm C28 54.12(12) . .
N4 Sm C28 53.11(13) . .
N2 Sm C28 90.98(12) . .
N1 Sm C28 139.84(13) . .
C52 Sm C28 118.09(15) . .
C27 Sm C28 28.48(12) . .
C1 Sm C28 112.33(13) . .
C2 Sm C28 88.05(13) . .
C3 Sm C28 80.86(12) . .
N3 Sm C29 71.02(12) . .
N4 Sm C29 26.21(14) . .
N2 Sm C29 96.75(12) . .
N1 Sm C29 168.02(14) . .
C52 Sm C29 92.75(15) . .
C27 Sm C29 53.17(12) . .
C1 Sm C29 140.48(14) . .
C2 Sm C29 113.89(13) . .
C3 Sm C29 98.58(13) . .
C28 Sm C29 28.62(13) . .
N3 Sm Si4 91.90(10) . .
N4 Sm Si4 31.91(11) . .
N2 Sm Si4 124.90(8) . .
N1 Sm Si4 133.70(10) . .
C52 Sm Si4 34.63(12) . .
C27 Sm Si4 96.99(9) . .
C1 Sm Si4 158.67(10) . .
C2 Sm Si4 172.01(9) . .
C3 Sm Si4 146.81(8) . .
C28 Sm Si4 84.22(9) . .
C29 Sm Si4 58.12(10) . .
N1 Si1 C4 106.0(2) . .
N1 Si1 C5 111.8(2) . .
C4 Si1 C5 106.4(3) . .
N1 Si1 C6 113.4(3) . .
C4 Si1 C6 108.4(3) . .
C5 Si1 C6 110.5(3) . .
N2 Si2 C25 108.5(2) . .
N2 Si2 C24 104.9(2) . .
C25 Si2 C24 110.4(3) . .
N2 Si2 C26 119.9(2) . .
C25 Si2 C26 107.8(2) . .
C24 Si2 C26 105.0(2) . .
N3 Si3 C30 106.7(2) . .
N3 Si3 C31 106.2(2) . .
C30 Si3 C31 110.6(3) . .
N3 Si3 C32 119.0(2) . .
C30 Si3 C32 107.3(3) . .
C31 Si3 C32 107.0(3) . .
N4 Si4 C52 100.4(2) . .
N4 Si4 C50 106.4(3) . .
C52 Si4 C50 114.9(3) . .
N4 Si4 C51 115.7(3) . .
C52 Si4 C51 111.7(3) . .
C50 Si4 C51 107.8(3) . .
N4 Si4 Sm 45.76(13) . .
C52 Si4 Sm 54.62(19) . .
C50 Si4 Sm 122.7(2) . .
C51 Si4 Sm 129.0(2) . .
C1 N1 Si1 129.8(3) . .
C1 N1 Sm 94.4(3) . .
Si1 N1 Sm 134.4(2) . .
C3 N2 Si2 141.6(3) . .
C3 N2 Sm 96.9(3) . .
Si2 N2 Sm 121.28(19) . .
C27 N3 Si3 126.1(3) . .
C27 N3 Sm 95.6(3) . .
Si3 N3 Sm 137.8(2) . .
C29 N4 Si4 156.5(4) . .
C29 N4 Sm 101.2(3) . .
Si4 N4 Sm 102.33(19) . .
N1 C1 C2 125.9(4) . .
N1 C1 C7 120.7(4) . .
C2 C1 C7 113.2(4) . .
N1 C1 Sm 58.0(2) . .
C2 C1 Sm 76.5(2) . .
C7 C1 Sm 143.5(3) . .
C3 C2 C1 129.2(4) . .
C3 C2 Sm 76.8(3) . .
C1 C2 Sm 74.6(3) . .
C3 C2 H2 115.4 . .
C1 C2 H2 115.4 . .
Sm C2 H2 125.1 . .
N2 C3 C2 121.2(4) . .
N2 C3 C14 120.7(4) . .
C2 C3 C14 118.1(4) . .
N2 C3 Sm 56.0(2) . .
C2 C3 Sm 74.7(3) . .
C14 C3 Sm 146.5(3) . .
Si1 C4 H4A 109.5 . .
Si1 C4 H4B 109.5 . .
H4A C4 H4B 109.5 . .
Si1 C4 H4C 109.5 . .
H4A C4 H4C 109.5 . .
H4B C4 H4C 109.5 . .
Si1 C5 H5A 109.5 . .
Si1 C5 H5B 109.5 . .
H5A C5 H5B 109.5 . .
Si1 C5 H5C 109.5 . .
H5A C5 H5C 109.5 . .
H5B C5 H5C 109.5 . .
Si1 C6 H6A 109.5 . .
Si1 C6 H6B 109.5 . .
H6A C6 H6B 109.5 . .
Si1 C6 H6C 109.5 . .
H6A C6 H6C 109.5 . .
H6B C6 H6C 109.5 . .
C8 C7 C12 118.5(4) . .
C8 C7 C1 121.8(4) . .
C12 C7 C1 119.7(5) . .
C7 C8 C9 120.4(6) . .
C7 C8 H8 119.8 . .
C9 C8 H8 119.8 . .
C10 C9 C8 120.6(6) . .
C10 C9 H9 119.7 . .
C8 C9 H9 119.7 . .
C11 C10 C9 118.7(5) . .
C11 C10 C13 121.5(7) . .
C9 C10 C13 119.8(7) . .
C10 C11 C12 121.7(6) . .
C10 C11 H11 119.2 . .
C12 C11 H11 119.2 . .
C11 C12 C7 120.2(6) . .
C11 C12 H12 119.9 . .
C7 C12 H12 119.9 . .
C10 C13 H13A 109.5 . .
C10 C13 H13B 109.5 . .
H13A C13 H13B 109.5 . .
C10 C13 H13C 109.5 . .
H13A C13 H13C 109.5 . .
H13B C13 H13C 109.5 . .
C10 C13 H13D 109.5 . .
H13A C13 H13D 141.1 . .
H13B C13 H13D 56.3 . .
H13C C13 H13D 56.3 . .
C10 C13 H13E 109.5 . .
H13A C13 H13E 56.3 . .
H13B C13 H13E 141.1 . .
H13C C13 H13E 56.3 . .
H13D C13 H13E 109.5 . .
C10 C13 H13F 109.5 . .
H13A C13 H13F 56.3 . .
H13B C13 H13F 56.3 . .
H13C C13 H13F 141.1 . .
H13D C13 H13F 109.5 . .
H13E C13 H13F 109.5 . .
C19 C14 C20 109.2(3) . .
C19 C14 C3 108.6(4) . .
C20 C14 C3 110.5(4) . .
C19 C14 C15 107.0(4) . .
C20 C14 C15 107.7(4) . .
C3 C14 C15 113.8(3) . .
C16 C15 C14 110.4(4) . .
C16 C15 H15A 109.6 . .
C14 C15 H15A 109.6 . .
C16 C15 H15B 109.6 . .
C14 C15 H15B 109.6 . .
H15A C15 H15B 108.1 . .
C17 C16 C23 109.9(4) . .
C17 C16 C15 108.9(5) . .
C23 C16 C15 109.9(4) . .
C17 C16 H16 109.4 . .
C23 C16 H16 109.4 . .
C15 C16 H16 109.4 . .
C16 C17 C18 109.6(4) . .
C16 C17 H17A 109.8 . .
C18 C17 H17A 109.8 . .
C16 C17 H17B 109.8 . .
C18 C17 H17B 109.8 . .
H17A C17 H17B 108.2 . .
C19 C18 C22 109.7(4) . .
C19 C18 C17 109.5(4) . .
C22 C18 C17 108.7(4) . .
C19 C18 H18 109.6 . .
C22 C18 H18 109.6 . .
C17 C18 H18 109.6 . .
C18 C19 C14 111.4(4) . .
C18 C19 H19A 109.4 . .
C14 C19 H19A 109.4 . .
C18 C19 H19B 109.4 . .
C14 C19 H19B 109.4 . .
H19A C19 H19B 108 . .
C21 C20 C14 111.0(4) . .
C21 C20 H20A 109.4 . .
C14 C20 H20A 109.4 . .
C21 C20 H20B 109.4 . .
C14 C20 H20B 109.4 . .
H20A C20 H20B 108 . .
C23 C21 C20 109.6(4) . .
C23 C21 C22 109.5(4) . .
C20 C21 C22 109.7(4) . .
C23 C21 H21 109.4 . .
C20 C21 H21 109.4 . .
C22 C21 H21 109.4 . .
C18 C22 C21 109.6(4) . .
C18 C22 H22A 109.7 . .
C21 C22 H22A 109.7 . .
C18 C22 H22B 109.7 . .
C21 C22 H22B 109.7 . .
H22A C22 H22B 108.2 . .
C21 C23 C16 109.1(4) . .
C21 C23 H23A 109.9 . .
C16 C23 H23A 109.9 . .
C21 C23 H23B 109.9 . .
C16 C23 H23B 109.9 . .
H23A C23 H23B 108.3 . .
Si2 C24 H24A 109.5 . .
Si2 C24 H24B 109.5 . .
H24A C24 H24B 109.5 . .
Si2 C24 H24C 109.5 . .
H24A C24 H24C 109.5 . .
H24B C24 H24C 109.5 . .
Si2 C25 H25A 109.5 . .
Si2 C25 H25B 109.5 . .
H25A C25 H25B 109.5 . .
Si2 C25 H25C 109.5 . .
H25A C25 H25C 109.5 . .
H25B C25 H25C 109.5 . .
Si2 C26 H26A 109.5 . .
Si2 C26 H26B 109.5 . .
H26A C26 H26B 109.5 . .
Si2 C26 H26C 109.5 . .
H26A C26 H26C 109.5 . .
H26B C26 H26C 109.5 . .
N3 C27 C28 123.8(4) . .
N3 C27 C33 119.6(4) . .
C28 C27 C33 116.5(4) . .
N3 C27 Sm 55.9(2) . .
C28 C27 Sm 78.8(3) . .
C33 C27 Sm 140.5(3) . .
C27 C28 C29 128.9(4) . .
C27 C28 Sm 72.7(3) . .
C29 C28 Sm 76.2(3) . .
C27 C28 H28 115.6 . .
C29 C28 H28 115.6 . .
Sm C28 H28 128.4 . .
N4 C29 C28 121.7(4) . .
N4 C29 C40 121.0(4) . .
C28 C29 C40 117.3(4) . .
N4 C29 Sm 52.6(2) . .
C28 C29 Sm 75.2(3) . .
C40 C29 Sm 151.3(3) . .
Si3 C30 H30A 109.5 . .
Si3 C30 H30B 109.5 . .
H30A C30 H30B 109.5 . .
Si3 C30 H30C 109.5 . .
H30A C30 H30C 109.5 . .
H30B C30 H30C 109.5 . .
Si3 C31 H31A 109.5 . .
Si3 C31 H31B 109.5 . .
H31A C31 H31B 109.5 . .
Si3 C31 H31C 109.5 . .
H31A C31 H31C 109.5 . .
H31B C31 H31C 109.5 . .
Si3 C32 H32A 109.5 . .
Si3 C32 H32B 109.5 . .
H32A C32 H32B 109.5 . .
Si3 C32 H32C 109.5 . .
H32A C32 H32C 109.5 . .
H32B C32 H32C 109.5 . .
C34 C33 C38 116.6(5) . .
C34 C33 C27 120.1(4) . .
C38 C33 C27 123.3(4) . .
C35 C34 C33 122.0(5) . .
C35 C34 H34 119 . .
C33 C34 H34 119 . .
C34 C35 C36 121.2(5) . .
C34 C35 H35 119.4 . .
C36 C35 H35 119.4 . .
C37 C36 C35 117.5(5) . .
C37 C36 C39 121.7(5) . .
C35 C36 C39 120.8(5) . .
C36 C37 C38 121.8(5) . .
C36 C37 H37 119.1 . .
C38 C37 H37 119.1 . .
C37 C38 C33 120.9(5) . .
C37 C38 H38 119.5 . .
C33 C38 H38 119.5 . .
C36 C39 H39A 109.5 . .
C36 C39 H39B 109.5 . .
H39A C39 H39B 109.5 . .
C36 C39 H39C 109.5 . .
H39A C39 H39C 109.5 . .
H39B C39 H39C 109.5 . .
C36 C39 H39D 109.5 . .
H39A C39 H39D 141.1 . .
H39B C39 H39D 56.3 . .
H39C C39 H39D 56.3 . .
C36 C39 H39E 109.5 . .
H39A C39 H39E 56.3 . .
H39B C39 H39E 141.1 . .
H39C C39 H39E 56.3 . .
H39D C39 H39E 109.5 . .
C36 C39 H39F 109.5 . .
H39A C39 H39F 56.3 . .
H39B C39 H39F 56.3 . .
H39C C39 H39F 141.1 . .
H39D C39 H39F 109.5 . .
H39E C39 H39F 109.5 . .
C46 C40 C45 110.4(5) . .
C46 C40 C41 105.9(5) . .
C45 C40 C41 107.9(5) . .
C46 C40 C29 108.9(4) . .
C45 C40 C29 109.1(4) . .
C41 C40 C29 114.5(4) . .
C40 C41 C42 110.6(5) . .
C40 C41 H41A 109.5 . .
C42 C41 H41A 109.5 . .
C40 C41 H41B 109.5 . .
C42 C41 H41B 109.5 . .
H41A C41 H41B 108.1 . .
C49 C42 C43 110.7(6) . .
C49 C42 C41 108.3(7) . .
C43 C42 C41 107.4(6) . .
C49 C42 H42 110.1 . .
C43 C42 H42 110.1 . .
C41 C42 H42 110.1 . .
C44 C43 C42 112.1(6) . .
C44 C43 H43A 109.2 . .
C42 C43 H43A 109.2 . .
C44 C43 H43B 109.2 . .
C42 C43 H43B 109.2 . .
H43A C43 H43B 107.9 . .
C43 C44 C48 111.4(6) . .
C43 C44 C45 109.1(7) . .
C48 C44 C45 106.4(7) . .
C43 C44 H44 109.9 . .
C48 C44 H44 109.9 . .
C45 C44 H44 109.9 . .
C40 C45 C44 111.1(5) . .
C40 C45 H45A 109.4 . .
C44 C45 H45A 109.4 . .
C40 C45 H45B 109.4 . .
C44 C45 H45B 109.4 . .
H45A C45 H45B 108 . .
C40 C46 C47 110.3(5) . .
C40 C46 H46A 109.6 . .
C47 C46 H46A 109.6 . .
C40 C46 H46B 109.6 . .
C47 C46 H46B 109.6 . .
H46A C46 H46B 108.1 . .
C49 C47 C48 110.0(7) . .
C49 C47 C46 106.4(8) . .
C48 C47 C46 108.4(8) . .
C49 C47 H47 110.6 . .
C48 C47 H47 110.6 . .
C46 C47 H47 110.6 . .
C44 C48 C47 110.9(6) . .
C44 C48 H48A 109.5 . .
C47 C48 H48A 109.5 . .
C44 C48 H48B 109.5 . .
C47 C48 H48B 109.5 . .
H48A C48 H48B 108 . .
C42 C49 C47 112.5(6) . .
C42 C49 H49A 109.1 . .
C47 C49 H49A 109.1 . .
C42 C49 H49B 109.1 . .
C47 C49 H49B 109.1 . .
H49A C49 H49B 107.8 . .
Si4 C50 H50A 109.5 . .
Si4 C50 H50B 109.5 . .
H50A C50 H50B 109.5 . .
Si4 C50 H50C 109.5 . .
H50A C50 H50C 109.5 . .
H50B C50 H50C 109.5 . .
Si4 C51 H51A 109.5 . .
Si4 C51 H51B 109.5 . .
H51A C51 H51B 109.5 . .
Si4 C51 H51C 109.5 . .
H51A C51 H51C 109.5 . .
H51B C51 H51C 109.5 . .
Si4 C52 Sm 90.7(2) . .
Si4 C52 H52A 113.5 . .
Sm C52 H52A 113.5 . .
Si4 C52 H52B 113.5 . .
Sm C52 H52B 113.5 . .
H52A C52 H52B 110.8 . .
C55 C54 C53 105.1(11) . .
C54 C55 C55 95.0(14) . 3_676
C59 C58 C57 102(2) . .
C59 C56 C57 126(3) 3_566 .
C59 C56 C56 99(3) 3_566 3_566
C57 C56 C56 110(3) . 3_566
C56 C57 C58 92(2) . .
C56 C59 C58 110(3) 3_566 .

loop_
_geom_bond_atom_site_label_1
_geom_bond_atom_site_label_2
_geom_bond_distance
_geom_bond_site_symmetry_2
Sm N3 2.350(4) .
Sm N4 2.363(4) .
Sm N2 2.417(4) .
Sm N1 2.420(4) .
Sm C52 2.627(6) .
Sm C27 2.825(4) .
Sm C1 2.845(4) .
Sm C2 2.869(4) .
Sm C3 2.896(5) .
Sm C28 2.904(5) .
Sm C29 2.917(5) .
Sm Si4 3.2220(15) .
Si1 N1 1.749(4) .
Si1 C4 1.853(6) .
Si1 C5 1.861(6) .
Si1 C6 1.868(6) .
Si2 N2 1.721(3) .
Si2 C25 1.856(5) .
Si2 C24 1.862(5) .
Si2 C26 1.869(5) .
Si3 N3 1.726(4) .
Si3 C30 1.860(5) .
Si3 C31 1.863(6) .
Si3 C32 1.871(5) .
Si4 N4 1.743(4) .
Si4 C52 1.831(6) .
Si4 C50 1.867(6) .
Si4 C51 1.876(6) .
N1 C1 1.322(6) .
N2 C3 1.330(6) .
N3 C27 1.355(6) .
N4 C29 1.313(6) .
C1 C2 1.424(6) .
C1 C7 1.511(6) .
C2 C3 1.418(6) .
C2 H2 0.95 .
C3 C14 1.543(6) .
C4 H4A 0.98 .
C4 H4B 0.98 .
C4 H4C 0.98 .
C5 H5A 0.98 .
C5 H5B 0.98 .
C5 H5C 0.98 .
C6 H6A 0.98 .
C6 H6B 0.98 .
C6 H6C 0.98 .
C7 C8 1.384(7) .
C7 C12 1.396(7) .
C8 C9 1.400(7) .
C8 H8 0.95 .
C9 C10 1.384(9) .
C9 H9 0.95 .
C10 C11 1.367(9) .
C10 C13 1.519(7) .
C11 C12 1.385(7) .
C11 H11 0.95 .
C12 H12 0.95 .
C13 H13A 0.98 .
C13 H13B 0.98 .
C13 H13C 0.98 .
C13 H13D 0.98 .
C13 H13E 0.98 .
C13 H13F 0.98 .
C14 C19 1.538(6) .
C14 C20 1.542(6) .
C14 C15 1.553(6) .
C15 C16 1.552(7) .
C15 H15A 0.99 .
C15 H15B 0.99 .
C16 C17 1.523(8) .
C16 C23 1.527(7) .
C16 H16 1 .
C17 C18 1.533(7) .
C17 H17A 0.99 .
C17 H17B 0.99 .
C18 C19 1.527(7) .
C18 C22 1.530(7) .
C18 H18 1 .
C19 H19A 0.99 .
C19 H19B 0.99 .
C20 C21 1.531(7) .
C20 H20A 0.99 .
C20 H20B 0.99 .
C21 C23 1.525(7) .
C21 C22 1.535(7) .
C21 H21 1 .
C22 H22A 0.99 .
C22 H22B 0.99 .
C23 H23A 0.99 .
C23 H23B 0.99 .
C24 H24A 0.98 .
C24 H24B 0.98 .
C24 H24C 0.98 .
C25 H25A 0.98 .
C25 H25B 0.98 .
C25 H25C 0.98 .
C26 H26A 0.98 .
C26 H26B 0.98 .
C26 H26C 0.98 .
C27 C28 1.411(6) .
C27 C33 1.496(6) .
C28 C29 1.438(6) .
C28 H28 0.95 .
C29 C40 1.555(6) .
C30 H30A 0.98 .
C30 H30B 0.98 .
C30 H30C 0.98 .
C31 H31A 0.98 .
C31 H31B 0.98 .
C31 H31C 0.98 .
C32 H32A 0.98 .
C32 H32B 0.98 .
C32 H32C 0.98 .
C33 C34 1.394(6) .
C33 C38 1.396(7) .
C34 C35 1.374(7) .
C34 H34 0.95 .
C35 C36 1.386(7) .
C35 H35 0.95 .
C36 C37 1.377(7) .
C36 C39 1.515(7) .
C37 C38 1.386(7) .
C37 H37 0.95 .
C38 H38 0.95 .
C39 H39A 0.98 .
C39 H39B 0.98 .
C39 H39C 0.98 .
C39 H39D 0.98 .
C39 H39E 0.98 .
C39 H39F 0.98 .
C40 C46 1.506(7) .
C40 C45 1.510(7) .
C40 C41 1.542(8) .
C41 C42 1.569(8) .
C41 H41A 0.99 .
C41 H41B 0.99 .
C42 C49 1.443(11) .
C42 C43 1.479(10) .
C42 H42 1 .
C43 C44 1.472(11) .
C43 H43A 0.99 .
C43 H43B 0.99 .
C44 C48 1.479(12) .
C44 C45 1.556(8) .
C44 H44 1 .
C45 H45A 0.99 .
C45 H45B 0.99 .
C46 C47 1.579(9) .
C46 H46A 0.99 .
C46 H46B 0.99 .
C47 C49 1.502(13) .
C47 C48 1.511(13) .
C47 H47 1 .
C48 H48A 0.99 .
C48 H48B 0.99 .
C49 H49A 0.99 .
C49 H49B 0.99 .
C50 H50A 0.98 .
C50 H50B 0.98 .
C50 H50C 0.98 .
C51 H51A 0.98 .
C51 H51B 0.98 .
C51 H51C 0.98 .
C52 H52A 0.99 .
C52 H52B 0.99 .
C53 C54 1.529(16) .
C54 C55 1.468(18) .
C55 C55 1.65(3) 3_676
C58 C59 1.42(3) .
C56 C59 1.29(3) 3_566
C56 C57 1.50(3) .
C56 C56 1.60(4) 3_566
C59 C56 1.29(3) 3_566
